data_2243737
loop_
_publ_author_name
'Pham, Duyen N. K.'
'Chadeayne, Andrew R.'
'Golen, James A.'
'Manke, David R.'

_publ_section_title
;
 2,5-Dimethylbufotenine and 2,5-dimethylbufotenidine: novel derivatives of
 natural tryptamines found in <i>Bufo alvarius</i> toads
;
_journal_coeditor_code YZ2004
_journal_issue 2
_journal_name_full 'Acta Crystallographica Section E'
_journal_page_first 190
_journal_page_last 194
_journal_paper_doi 10.1107/S2056989021000803
_journal_volume 77
_journal_year 2021
_chemical_formula_iupac 'C14 H21 N2 O +, 0.5C4 H2 O4 2-'
_chemical_formula_moiety 'C14 H21 N2 O +, 0.5(C4 H2 O4 2-)'
_chemical_formula_sum 'C16 H22 N2 O3'
_chemical_formula_weight 290.35
_chemical_name_common
;
Bis(5-methoxy-2,<i>N</i>,<i>N</i>-trimethyltryptammonium) fumarate
;
_chemical_name_systematic
;
Bis{[2-(5-methoxy-2-methyl-1<i>H</i>-indol-3-yl)ethyl]dimethylazanium}
2<i>E</i>)-but-2-enedioate
;
_space_group_crystal_system monoclinic
_space_group_IT_number 14
_space_group_name_Hall '-P 2yn'
_space_group_name_H-M_alt 'P 1 21/n 1'
_atom_sites_solution_hydrogens mixed
_atom_sites_solution_primary dual
_audit_creation_method
;
Olex2 1.3
(compiled 2020.02.04 svn.rd84adfe8 for OlexSys, GUI svn.r6032)
;
_cell_angle_alpha 90
_cell_angle_beta 102.1540(10)
_cell_angle_gamma 90
_cell_formula_units_Z 4
_cell_length_a 7.7368(3)
_cell_length_b 12.1233(5)
_cell_length_c 17.5528(8)
_cell_measurement_reflns_used 9878
_cell_measurement_temperature 297(2)
_cell_measurement_theta_max 25.604
_cell_measurement_theta_min 2.693
_cell_volume 1609.47(12)
_computing_cell_refinement
;
SAINT (Bruker, 2018)
;
_computing_data_collection
;
APEX3 (Bruker, 2018)
;
_computing_data_reduction
;
SAINT (Bruker, 2018)
;
_computing_molecular_graphics
;
<i>OLEX2</i> (Dolomanov <i>et al.</i>,  2009)
;
_computing_publication_material
;
publCIF (Westrip, 2010)
;
_computing_structure_refinement
;
SHELXL2018 (Sheldrick, 2015b)
;
_computing_structure_solution
;
SHELXT2014 (Sheldrick, 2015a)
;
_diffrn_ambient_temperature 297.15
_diffrn_measured_fraction_theta_full 0.980
_diffrn_measured_fraction_theta_max 0.979
_diffrn_measurement_device_type 'Bruker D8 Venture CMOS'
_diffrn_measurement_method '\f and \w scans'
_diffrn_radiation_type MoK\a
_diffrn_radiation_wavelength 0.71073
_diffrn_reflns_av_R_equivalents 0.0403
_diffrn_reflns_av_unetI/netI 0.0172
_diffrn_reflns_limit_h_max 9
_diffrn_reflns_limit_h_min -9
_diffrn_reflns_limit_k_max 14
_diffrn_reflns_limit_k_min -14
_diffrn_reflns_limit_l_max 21
_diffrn_reflns_limit_l_min -21
_diffrn_reflns_number 36409
_diffrn_reflns_theta_full 25.242
_diffrn_reflns_theta_max 25.719
_diffrn_reflns_theta_min 2.909
_diffrn_source_current 30.0
_diffrn_source_power 1.5
_diffrn_source_voltage 50.0
_diffrn_standards_number 0
_exptl_absorpt_coefficient_mu 0.083
_exptl_absorpt_correction_T_max 0.7453
_exptl_absorpt_correction_T_min 0.6979
_exptl_absorpt_correction_type multi-scan
_exptl_absorpt_process_details
;
(SADABS; Bruker, 2018)
;
_exptl_crystal_colour colourless
_exptl_crystal_density_diffrn 1.198
_exptl_crystal_description BLOCK
_exptl_crystal_F_000 624
_exptl_crystal_size_max 0.37
_exptl_crystal_size_mid 0.24
_exptl_crystal_size_min 0.21
_refine_diff_density_max 0.284
_refine_diff_density_min -0.282
_refine_ls_extinction_coef 0.12(3)
_refine_ls_extinction_expression Fc^*^=kFc[1+0.001xFc^2^\l^3^/sin(2\q)]^-1/4^
_refine_ls_extinction_method
;
SHELXL2018 (Sheldrick, 2015b)
;
_refine_ls_goodness_of_fit_ref 1.030
_refine_ls_hydrogen_treatment mixed
_refine_ls_matrix_type full
_refine_ls_number_parameters 200
_refine_ls_number_reflns 3005
_refine_ls_number_restraints 2
_refine_ls_restrained_S_all 1.030
_refine_ls_R_factor_all 0.0687
_refine_ls_R_factor_gt 0.0566
_refine_ls_shift/su_max 0.000
_refine_ls_shift/su_mean 0.000
_refine_ls_structure_factor_coef Fsqd
_refine_ls_weighting_details 'w=1/[\s^2^(Fo^2^)+(0.0672P)^2^+0.6102P] where P=(Fo^2^+2Fc^2^)/3'
_refine_ls_weighting_scheme calc
_refine_ls_wR_factor_gt 0.1449
_refine_ls_wR_factor_ref 0.1566
_reflns_number_gt 2456
_reflns_number_total 3005
_reflns_threshold_expression 'I > 2\s(I)'
_cod_data_source_file yz2004sup1.cif
_cod_data_source_block umd1954c_a
_cod_database_code 2243737
_shelx_space_group_comment
;
The symmetry employed for this shelxl refinement is uniquely defined
by the following loop, which should always be used as a source of
symmetry information in preference to the above space-group names.
They are only intended as comments.
;
_shelx_estimated_absorpt_t_min 0.970
_shelx_estimated_absorpt_t_max 0.983

loop_
_space_group_symop_operation_xyz
'x, y, z'
'-x+1/2, y+1/2, -z+1/2'
'-x, -y, -z'
'x-1/2, -y-1/2, z-1/2'

loop_
_atom_site_type_symbol
_atom_site_label
_atom_site_fract_x
_atom_site_fract_y
_atom_site_fract_z
_atom_site_U_iso_or_equiv
_atom_site_adp_type
_atom_site_calc_flag
_atom_site_occupancy
_atom_site_disorder_assembly
_atom_site_disorder_group
O O1 0.3263(2) 0.67305(13) 0.37842(10) 0.0836(5) Uani d 1 . .
O O3 0.1859(3) 0.14716(14) 0.58082(10) 0.1018(7) Uani d 1 . .
O O2 0.1411(3) 0.02997(16) 0.66613(8) 0.0945(6) Uani d 1 . .
N N1 0.2833(2) 0.23477(15) 0.44770(11) 0.0669(5) Uani d 1 . .
H H1 0.257(3) 0.1984(18) 0.4864(10) 0.080 Uiso d 1 . .
N N2 0.7825(2) 0.27124(16) 0.23889(10) 0.0658(5) Uani d 1 . .
H H2 0.738(3) 0.3232(15) 0.2059(11) 0.079 Uiso d 1 . .
C C1 0.3791(4) 0.0682(2) 0.38388(19) 0.0938(8) Uani d 1 . .
H H1A 0.334479 0.032317 0.424551 0.141 Uiso calc 0.5 . .
H H1B 0.313416 0.043848 0.334105 0.141 Uiso calc 0.5 . .
H H1C 0.501665 0.050005 0.388708 0.141 Uiso calc 0.5 . .
H H1D 0.431894 0.051796 0.340358 0.141 Uiso calc 0.5 . .
H H1E 0.452957 0.040265 0.430804 0.141 Uiso calc 0.5 . .
H H1F 0.264708 0.034108 0.376201 0.141 Uiso calc 0.5 . .
C C2 0.3598(3) 0.19070(17) 0.39056(13) 0.0656(6) Uani d 1 . .
C C3 0.2816(2) 0.34787(16) 0.44112(11) 0.0560(5) Uani d 1 . .
C C4 0.2189(3) 0.42778(19) 0.48417(12) 0.0659(6) Uani d 1 . .
H H4 0.167979 0.408617 0.525816 0.079 Uiso calc 1 . .
C C5 0.2334(3) 0.53672(18) 0.46408(13) 0.0667(6) Uani d 1 . .
H H5 0.193328 0.591857 0.492890 0.080 Uiso calc 1 . .
C C6 0.3078(3) 0.56512(16) 0.40087(12) 0.0605(5) Uani d 1 . .
C C7 0.3669(2) 0.48565(16) 0.35662(11) 0.0557(5) Uani d 1 . .
H H7 0.413399 0.505344 0.313799 0.067 Uiso calc 1 . .
C C8 0.3562(2) 0.37523(15) 0.37691(10) 0.0515(5) Uani d 1 . .
C C9 0.4050(2) 0.27364(16) 0.34566(12) 0.0574(5) Uani d 1 . .
C C10 0.4906(3) 0.26084(19) 0.27770(13) 0.0665(6) Uani d 1 . .
H H10A 0.444341 0.315705 0.238481 0.080 Uiso calc 1 . .
H H10B 0.464230 0.188392 0.254737 0.080 Uiso calc 1 . .
C C11 0.6900(3) 0.27476(19) 0.30381(12) 0.0651(6) Uani d 1 . .
H H11A 0.714481 0.344780 0.330661 0.078 Uiso calc 1 . .
H H11B 0.735842 0.216709 0.340560 0.078 Uiso calc 1 . .
C C12 0.7638(4) 0.1629(2) 0.19843(16) 0.0978(9) Uani d 1 . .
H H12A 0.641302 0.149529 0.176090 0.147 Uiso calc 1 . .
H H12B 0.807970 0.105647 0.235151 0.147 Uiso calc 1 . .
H H12C 0.829966 0.163573 0.157907 0.147 Uiso calc 1 . .
C C13 0.9701(3) 0.2993(3) 0.26402(18) 0.1124(12) Uani d 1 . .
H H13A 0.981166 0.371141 0.287591 0.169 Uiso calc 1 . .
H H13B 1.024691 0.299440 0.219710 0.169 Uiso calc 1 . .
H H13C 1.027309 0.245802 0.301211 0.169 Uiso calc 1 . .
C C14 0.2885(4) 0.7581(2) 0.42723(17) 0.0922(8) Uani d 1 . .
H H14A 0.311697 0.828292 0.406078 0.138 Uiso calc 1 . .
H H14B 0.361662 0.749779 0.478335 0.138 Uiso calc 1 . .
H H14C 0.166321 0.754253 0.430504 0.138 Uiso calc 1 . .
C C15 0.1294(3) 0.05865(16) 0.59833(10) 0.0567(5) Uani d 1 . .
C C16 0.0335(3) -0.01511(14) 0.53555(10) 0.0530(5) Uani d 1 . .
H H16 0.020537 -0.088678 0.548278 0.064 Uiso calc 1 . .

loop_
_atom_site_aniso_label
_atom_site_aniso_U_11
_atom_site_aniso_U_22
_atom_site_aniso_U_33
_atom_site_aniso_U_12
_atom_site_aniso_U_13
_atom_site_aniso_U_23
O1 0.1053(13) 0.0551(9) 0.0918(11) 0.0036(8) 0.0242(9) 0.0046(8)
O3 0.1565(19) 0.0704(10) 0.0670(10) -0.0486(11) -0.0027(10) -0.0076(8)
O2 0.1179(14) 0.1187(15) 0.0407(8) -0.0287(11) 0.0028(8) -0.0025(8)
N1 0.0666(11) 0.0622(11) 0.0717(11) -0.0061(8) 0.0140(9) 0.0090(8)
N2 0.0500(9) 0.0853(13) 0.0599(10) 0.0160(8) 0.0066(7) 0.0249(9)
C1 0.0986(19) 0.0601(14) 0.121(2) 0.0031(13) 0.0187(16) 0.0006(14)
C2 0.0545(11) 0.0587(11) 0.0790(14) -0.0016(9) 0.0032(10) -0.0014(10)
C3 0.0470(9) 0.0604(11) 0.0580(11) -0.0049(8) 0.0051(8) 0.0038(8)
C4 0.0643(12) 0.0782(14) 0.0570(11) -0.0023(10) 0.0166(9) 0.0029(10)
C5 0.0673(13) 0.0677(13) 0.0656(12) 0.0062(10) 0.0149(10) -0.0073(10)
C6 0.0561(11) 0.0571(11) 0.0647(12) -0.0013(8) 0.0042(9) 0.0034(9)
C7 0.0474(9) 0.0609(11) 0.0575(11) -0.0052(8) 0.0085(8) 0.0019(8)
C8 0.0378(8) 0.0581(10) 0.0555(10) -0.0050(7) 0.0027(7) -0.0004(8)
C9 0.0421(9) 0.0606(11) 0.0671(11) -0.0022(8) 0.0060(8) -0.0052(9)
C10 0.0516(11) 0.0749(13) 0.0711(13) -0.0013(9) 0.0088(9) -0.0118(10)
C11 0.0517(11) 0.0813(14) 0.0602(11) 0.0098(9) 0.0067(9) -0.0021(10)
C12 0.130(2) 0.0959(19) 0.0772(16) 0.0241(17) 0.0451(16) 0.0052(14)
C13 0.0471(12) 0.196(4) 0.0931(19) 0.0094(16) 0.0133(12) 0.017(2)
C14 0.106(2) 0.0614(13) 0.1019(19) 0.0060(13) 0.0050(16) -0.0115(13)
C15 0.0618(11) 0.0609(11) 0.0447(10) -0.0017(9) 0.0053(8) -0.0072(8)
C16 0.0666(11) 0.0443(9) 0.0460(9) -0.0062(8) 0.0074(8) 0.0000(7)

loop_
_atom_type_symbol
_atom_type_description
_atom_type_scat_dispersion_real
_atom_type_scat_dispersion_imag
_atom_type_scat_source
C C 0.0033 0.0016 'International Tables Vol C Tables 4.2.6.8 and 6.1.1.4'
H H 0.0000 0.0000 'International Tables Vol C Tables 4.2.6.8 and 6.1.1.4'
N N 0.0061 0.0033 'International Tables Vol C Tables 4.2.6.8 and 6.1.1.4'
O O 0.0106 0.0060 'International Tables Vol C Tables 4.2.6.8 and 6.1.1.4'

loop_
_geom_angle_atom_site_label_1
_geom_angle_atom_site_label_2
_geom_angle_atom_site_label_3
_geom_angle_site_symmetry_1
_geom_angle_site_symmetry_3
_geom_angle
_geom_angle_publ_flag
C6 O1 C14 . . 118.16(19) ?
C2 N1 H1 . . 125.5(17) ?
C2 N1 C3 . . 108.90(17) ?
C3 N1 H1 . . 124.8(17) ?
C11 N2 H2 . . 107.6(16) ?
C11 N2 C12 . . 112.47(19) ?
C12 N2 H2 . . 109.6(16) ?
C13 N2 H2 . . 105.0(16) ?
C13 N2 C11 . . 111.93(19) ?
C13 N2 C12 . . 109.9(2) ?
H1A C1 H1B . . 109.5 ?
H1A C1 H1C . . 109.5 ?
H1B C1 H1C . . 109.5 ?
H1D C1 H1E . . 109.5 ?
H1D C1 H1F . . 109.5 ?
H1E C1 H1F . . 109.5 ?
C2 C1 H1A . . 109.5 ?
C2 C1 H1B . . 109.5 ?
C2 C1 H1C . . 109.5 ?
C2 C1 H1D . . 109.5 ?
C2 C1 H1E . . 109.5 ?
C2 C1 H1F . . 109.5 ?
N1 C2 C1 . . 120.5(2) ?
C9 C2 N1 . . 109.64(18) ?
C9 C2 C1 . . 129.9(2) ?
N1 C3 C4 . . 130.75(19) ?
N1 C3 C8 . . 107.66(18) ?
C4 C3 C8 . . 121.57(18) ?
C3 C4 H4 . . 120.8 ?
C5 C4 C3 . . 118.46(19) ?
C5 C4 H4 . . 120.8 ?
C4 C5 H5 . . 119.7 ?
C4 C5 C6 . . 120.6(2) ?
C6 C5 H5 . . 119.7 ?
O1 C6 C5 . . 122.99(19) ?
C7 C6 O1 . . 115.82(18) ?
C7 C6 C5 . . 121.19(19) ?
C6 C7 H7 . . 120.5 ?
C6 C7 C8 . . 118.98(18) ?
C8 C7 H7 . . 120.5 ?
C3 C8 C9 . . 106.82(17) ?
C7 C8 C3 . . 119.16(18) ?
C7 C8 C9 . . 134.02(18) ?
C2 C9 C8 . . 106.98(18) ?
C2 C9 C10 . . 126.55(19) ?
C8 C9 C10 . . 126.46(18) ?
C9 C10 H10A . . 109.7 ?
C9 C10 H10B . . 109.7 ?
C9 C10 C11 . . 109.91(17) ?
H10A C10 H10B . . 108.2 ?
C11 C10 H10A . . 109.7 ?
C11 C10 H10B . . 109.7 ?
N2 C11 C10 . . 113.05(17) ?
N2 C11 H11A . . 109.0 ?
N2 C11 H11B . . 109.0 ?
C10 C11 H11A . . 109.0 ?
C10 C11 H11B . . 109.0 ?
H11A C11 H11B . . 107.8 ?
N2 C12 H12A . . 109.5 ?
N2 C12 H12B . . 109.5 ?
N2 C12 H12C . . 109.5 ?
H12A C12 H12B . . 109.5 ?
H12A C12 H12C . . 109.5 ?
H12B C12 H12C . . 109.5 ?
N2 C13 H13A . . 109.5 ?
N2 C13 H13B . . 109.5 ?
N2 C13 H13C . . 109.5 ?
H13A C13 H13B . . 109.5 ?
H13A C13 H13C . . 109.5 ?
H13B C13 H13C . . 109.5 ?
O1 C14 H14A . . 109.5 ?
O1 C14 H14B . . 109.5 ?
O1 C14 H14C . . 109.5 ?
H14A C14 H14B . . 109.5 ?
H14A C14 H14C . . 109.5 ?
H14B C14 H14C . . 109.5 ?
O3 C15 O2 . . 122.43(19) ?
O3 C15 C16 . . 119.32(17) ?
O2 C15 C16 . . 118.16(18) ?
C15 C16 H16 . . 117.4 ?
C16 C16 C15 3_556 . 125.2(2) ?
C16 C16 H16 3_556 . 117.4 ?

loop_
_geom_bond_atom_site_label_1
_geom_bond_atom_site_label_2
_geom_bond_site_symmetry_2
_geom_bond_distance
_geom_bond_publ_flag
O1 C6 . 1.382(2) ?
O1 C14 . 1.410(3) ?
O3 C15 . 1.222(2) ?
O2 C15 . 1.225(2) ?
N1 H1 . 0.870(10) ?
N1 C2 . 1.375(3) ?
N1 C3 . 1.376(3) ?
N2 H2 . 0.876(10) ?
N2 C11 . 1.469(3) ?
N2 C12 . 1.485(3) ?
N2 C13 . 1.465(3) ?
C1 H1A . 0.9600 ?
C1 H1B . 0.9600 ?
C1 H1C . 0.9600 ?
C1 H1D . 0.9600 ?
C1 H1E . 0.9600 ?
C1 H1F . 0.9600 ?
C1 C2 . 1.500(3) ?
C2 C9 . 1.368(3) ?
C3 C4 . 1.378(3) ?
C3 C8 . 1.410(3) ?
C4 H4 . 0.9300 ?
C4 C5 . 1.378(3) ?
C5 H5 . 0.9300 ?
C5 C6 . 1.396(3) ?
C6 C7 . 1.375(3) ?
C7 H7 . 0.9300 ?
C7 C8 . 1.392(3) ?
C8 C9 . 1.431(3) ?
C9 C10 . 1.490(3) ?
C10 H10A . 0.9700 ?
C10 H10B . 0.9700 ?
C10 C11 . 1.523(3) ?
C11 H11A . 0.9700 ?
C11 H11B . 0.9700 ?
C12 H12A . 0.9600 ?
C12 H12B . 0.9600 ?
C12 H12C . 0.9600 ?
C13 H13A . 0.9600 ?
C13 H13B . 0.9600 ?
C13 H13C . 0.9600 ?
C14 H14A . 0.9600 ?
C14 H14B . 0.9600 ?
C14 H14C . 0.9600 ?
C15 C16 . 1.490(2) ?
C16 C16 3_556 1.299(3) ?
C16 H16 . 0.9300 ?

loop_
_geom_hbond_atom_site_label_D
_geom_hbond_atom_site_label_H
_geom_hbond_atom_site_label_A
_geom_hbond_site_symmetry_A
_geom_hbond_distance_DH
_geom_hbond_distance_HA
_geom_hbond_distance_DA
_geom_hbond_angle_DHA
_geom_hbond_publ_flag
N1 H1 O3 . 0.870(10) 1.953(11) 2.810(3) 168(2) yes
N2 H2 O3 4_665 0.876(10) 2.177(17) 2.892(2) 138(2) yes
N2 H2 O2 4_665 0.876(10) 1.999(12) 2.837(2) 160(2) yes

loop_
_geom_torsion_atom_site_label_1
_geom_torsion_atom_site_label_2
_geom_torsion_atom_site_label_3
_geom_torsion_atom_site_label_4
_geom_torsion_site_symmetry_1
_geom_torsion_site_symmetry_2
_geom_torsion_site_symmetry_3
_geom_torsion_site_symmetry_4
_geom_torsion
_geom_torsion_publ_flag
O1 C6 C7 C8 . . . . 178.56(17) ?
O3 C15 C16 C16 . . . 3_556 -17.2(4) ?
O2 C15 C16 C16 . . . 3_556 159.4(3) ?
N1 C2 C9 C8 . . . . 0.7(2) ?
N1 C2 C9 C10 . . . . -179.92(18) ?
N1 C3 C4 C5 . . . . -179.6(2) ?
N1 C3 C8 C7 . . . . 178.78(16) ?
N1 C3 C8 C9 . . . . -0.70(19) ?
C1 C2 C9 C8 . . . . 179.4(2) ?
C1 C2 C9 C10 . . . . -1.3(3) ?
C2 N1 C3 C4 . . . . 179.7(2) ?
C2 N1 C3 C8 . . . . 1.2(2) ?
C2 C9 C10 C11 . . . . -95.4(2) ?
C3 N1 C2 C1 . . . . -180.0(2) ?
C3 N1 C2 C9 . . . . -1.2(2) ?
C3 C4 C5 C6 . . . . 0.9(3) ?
C3 C8 C9 C2 . . . . 0.0(2) ?
C3 C8 C9 C10 . . . . -179.36(17) ?
C4 C3 C8 C7 . . . . 0.1(3) ?
C4 C3 C8 C9 . . . . -179.39(17) ?
C4 C5 C6 O1 . . . . -179.70(19) ?
C4 C5 C6 C7 . . . . 0.6(3) ?
C5 C6 C7 C8 . . . . -1.7(3) ?
C6 C7 C8 C3 . . . . 1.4(3) ?
C6 C7 C8 C9 . . . . -179.32(18) ?
C7 C8 C9 C2 . . . . -179.38(19) ?
C7 C8 C9 C10 . . . . 1.3(3) ?
C8 C3 C4 C5 . . . . -1.2(3) ?
C8 C9 C10 C11 . . . . 83.8(2) ?
C9 C10 C11 N2 . . . . -175.81(18) ?
C12 N2 C11 C10 . . . . -63.3(2) ?
C13 N2 C11 C10 . . . . 172.4(2) ?
C14 O1 C6 C5 . . . . 8.0(3) ?
C14 O1 C6 C7 . . . . -172.3(2) ?

_cod_database_fobs_code 2243737
